data_4342887
loop_
_publ_author_name
'Chorazy, Szymon'
'Arczynski, Miros\/law'
'Nakabayashi, Koji'
'Sieklucka, Barbara'
'Ohkoshi, Shin-Ichi'

_publ_section_title
;
 Visible to Near-Infrared Emission from
 Ln(III)(Bis-oxazoline)-[Mo(V)(CN)8] (Ln = Ce-Yb) Magnetic Coordination
 Polymers Showing Unusual Lanthanide-Dependent Sliding of Cyanido-Bridged
 Layers.
;
_journal_issue 10
_journal_name_full 'Inorganic chemistry'
_journal_page_first 4724
_journal_page_last 4736
_journal_paper_doi 10.1021/acs.inorgchem.5b00040
_journal_volume 54
_journal_year 2015
_chemical_formula_sum 'C25 H8 Mo N14 O5 Yb'
_chemical_formula_weight 853.43
_chemical_name_systematic
;
 ?
;
_space_group_IT_number 14
_symmetry_cell_setting monoclinic
_symmetry_space_group_name_Hall '-P 2yn'
_symmetry_space_group_name_H-M 'P 1 21/n 1'
_atom_sites_solution_hydrogens geom
_atom_sites_solution_primary direct
_atom_sites_solution_secondary difmap
_audit_conform_dict_location ftp://ftp.iucr.org/pub/cif_core.dic
_audit_conform_dict_name cif_core.dic
_audit_conform_dict_version 2.4
_audit_creation_date 2014-10-11T00:36:30-00:00
_audit_creation_method 'WinGX routine CIF_UPDATE'
_cell_angle_alpha 90
_cell_angle_beta 98.0530(10)
_cell_angle_gamma 90
_cell_formula_units_Z 4
_cell_length_a 10.4149(3)
_cell_length_b 19.0928(7)
_cell_length_c 17.5150(5)
_cell_measurement_temperature 210(2)
_cell_volume 3448.51(19)
_computing_structure_refinement 'SHELXL-97 (Sheldrick, 1997)'
_computing_structure_solution 'SHELXS-97 (Sheldrick, 1990)'
_diffrn_ambient_temperature 210(2)
_diffrn_measured_fraction_theta_full 0.99
_diffrn_measured_fraction_theta_max 0.99
_diffrn_measurement_device_type 'Rigaku R-AXIS RAPID'
_diffrn_measurement_method \w
_diffrn_radiation_monochromator graphite
_diffrn_radiation_type MoK\a
_diffrn_radiation_wavelength 0.71075
_diffrn_reflns_av_R_equivalents 0.0277
_diffrn_reflns_av_unetI/netI 0.0191
_diffrn_reflns_limit_h_max 13
_diffrn_reflns_limit_h_min -12
_diffrn_reflns_limit_k_max 24
_diffrn_reflns_limit_k_min -24
_diffrn_reflns_limit_l_max 22
_diffrn_reflns_limit_l_min -22
_diffrn_reflns_number 53017
_diffrn_reflns_theta_full 27.48
_diffrn_reflns_theta_max 27.48
_diffrn_reflns_theta_min 3.03
_exptl_absorpt_coefficient_mu 3.112
_exptl_absorpt_correction_T_max 0.5221
_exptl_absorpt_correction_T_min 0.4553
_exptl_absorpt_correction_type multi-scan
_exptl_absorpt_process_details 'ABSCOR (Rigaku, 1995)'
_exptl_crystal_colour yellow
_exptl_crystal_density_diffrn 1.644
_exptl_crystal_density_method 'not measured'
_exptl_crystal_description block
_exptl_crystal_F_000 1632
_exptl_crystal_size_max 0.3
_exptl_crystal_size_mid 0.26
_exptl_crystal_size_min 0.24
_refine_diff_density_max 3.174
_refine_diff_density_min -4.912
_refine_diff_density_rms 0.132
_refine_ls_extinction_method none
_refine_ls_goodness_of_fit_ref 1.107
_refine_ls_hydrogen_treatment constr
_refine_ls_matrix_type full
_refine_ls_number_parameters 505
_refine_ls_number_reflns 7848
_refine_ls_number_restraints 7
_refine_ls_restrained_S_all 1.107
_refine_ls_R_factor_all 0.0687
_refine_ls_R_factor_gt 0.0607
_refine_ls_shift/su_max 0.001
_refine_ls_shift/su_mean 0
_refine_ls_structure_factor_coef Fsqd
_refine_ls_weighting_details 'calc w=1/[\s^2^(Fo^2^)+(0.0000P)^2^+29.8674P] where P=(Fo^2^+2Fc^2^)/3'
_refine_ls_weighting_scheme calc
_refine_ls_wR_factor_gt 0.1127
_refine_ls_wR_factor_ref 0.1173
_reflns_number_gt 6970
_reflns_number_total 7848
_reflns_threshold_expression >2sigma(I)
_cod_data_source_file ic5b00040_si_002.cif
_cod_data_source_block YbMoBox
_cod_depositor_comments 'Adding full bibliography for 4342874--4342887.cif.'
_cod_original_sg_symbol_H-M 'P 21/n'
_cod_database_code 4342887

loop_
_symmetry_equiv_pos_as_xyz
'x, y, z'
'-x+1/2, y+1/2, -z+1/2'
'-x, -y, -z'
'x-1/2, -y-1/2, z-1/2'

loop_
_atom_site_label
_atom_site_type_symbol
_atom_site_fract_x
_atom_site_fract_y
_atom_site_fract_z
_atom_site_U_iso_or_equiv
_atom_site_adp_type
_atom_site_occupancy
_atom_site_symmetry_multiplicity
_atom_site_calc_flag
_atom_site_refinement_flags
Yb1 Yb 0.39530(4) 0.372565(17) 0.342554(18) 0.06350(14) Uani 1 1 d .
Mo1 Mo 0.70769(6) 0.34406(3) 0.63433(3) 0.04811(16) Uani 1 1 d .
O3 O 0.5580(9) 0.2984(4) 0.3330(5) 0.101(3) Uani 1 1 d .
O2A O 0.561(3) 0.4490(16) 0.3505(16) 0.052(5) Uani 0.5 1 d P
O4 O 0.2861(10) 0.4631(4) 0.1035(4) 0.103(3) Uani 1 1 d .
O5 O 0.0549(9) 0.4356(4) 0.1649(4) 0.110(3) Uani 1 1 d .
N6 N 0.5993(12) 0.4006(5) 0.7916(6) 0.115(4) Uani 1 1 d .
N7 N 0.9666(10) 0.4131(5) 0.7351(6) 0.132(5) Uani 1 1 d .
N8 N 0.8986(11) 0.3789(9) 0.5024(8) 0.175(7) Uani 1 1 d .
N5 N 0.4497(9) 0.2495(5) 0.6513(5) 0.101(3) Uani 1 1 d .
N1 N 0.5082(6) 0.3667(3) 0.4732(3) 0.0531(15) Uani 1 1 d .
N4 N 0.7626(13) 0.1992(5) 0.5412(5) 0.122(4) Uani 1 1 d .
N3 N 0.8150(9) 0.2254(4) 0.7630(4) 0.086(3) Uani 1 1 d .
N2 N 0.6675(8) 0.5148(3) 0.6124(4) 0.072(2) Uani 1 1 d .
N15 N 0.1767(9) 0.4020(4) 0.2754(4) 0.084(3) Uani 1 1 d .
N14 N 0.3959(9) 0.4167(4) 0.2123(4) 0.075(2) Uani 1 1 d .
N13 N 0.7352(15) 0.2373(9) 0.3227(9) 0.153(6) Uani 1 1 d .
N11 N 0.2122(10) 0.2215(5) 0.4750(5) 0.098(3) Uani 1 1 d .
N16 N 0.7677(19) 0.0013(14) 0.4128(10) 0.217(11) Uani 1 1 d .
C6 C 0.6353(11) 0.3817(4) 0.7359(6) 0.079(3) Uani 1 1 d .
C5 C 0.5406(9) 0.2827(5) 0.6459(5) 0.069(2) Uani 1 1 d .
C7 C 0.8777(10) 0.3888(5) 0.7009(6) 0.090(3) Uani 1 1 d .
C4 C 0.7429(11) 0.2489(5) 0.5735(5) 0.084(3) Uani 1 1 d .
C8 C 0.8355(10) 0.3658(7) 0.5511(7) 0.111(5) Uani 1 1 d .
C1 C 0.5748(7) 0.3584(3) 0.5292(4) 0.0463(16) Uani 1 1 d .
C3 C 0.7786(9) 0.2672(4) 0.7188(4) 0.064(2) Uani 1 1 d .
C2 C 0.6827(8) 0.4554(4) 0.6180(4) 0.060(2) Uani 1 1 d .
C22 C 0.2890(13) 0.4350(4) 0.1734(5) 0.087(4) Uani 1 1 d .
C23 C 0.1711(12) 0.4240(4) 0.2062(6) 0.087(4) Uani 1 1 d .
C25 C 0.0450(12) 0.3941(7) 0.2906(7) 0.114(5) Uani 1 1 d .
H25B H 0.0294 0.4227 0.3348 0.137 Uiso 1 1 calc R
H25A H 0.0264 0.345 0.3012 0.137 Uiso 1 1 calc R
C24 C -0.0382(13) 0.4190(6) 0.2173(8) 0.118(5) Uani 1 1 d .
H24A H -0.0979 0.3821 0.1957 0.141 Uiso 1 1 calc R
H24B H -0.0885 0.4605 0.2274 0.141 Uiso 1 1 calc R
C13 C 0.6556(19) 0.2778(10) 0.3582(10) 0.144(6) Uani 1 1 d .
C20 C 0.4976(13) 0.4346(6) 0.1645(5) 0.106(4) Uani 1 1 d .
H20A H 0.546 0.3928 0.1528 0.127 Uiso 1 1 calc R
H20B H 0.5583 0.4691 0.1903 0.127 Uiso 1 1 calc R
C11A C 0.1908(14) 0.2881(8) 0.4577(8) 0.075(4) Uani 0.7 1 d P
C12A C 0.6138(16) 0.4928(9) 0.3925(10) 0.055(4) Uani 0.5 1 d P
C17A C 0.777(2) 0.5756(12) 0.4362(17) 0.100(8) Uani 0.5 1 d P
C14A C 0.3283(18) 0.1845(10) 0.4542(12) 0.110(5) Uani 0.7 1 d PU
C15A C 0.132(3) 0.1827(16) 0.523(2) 0.196(15) Uani 0.7 1 d PU
C21 C 0.4196(16) 0.4651(6) 0.0913(6) 0.116(5) Uani 1 1 d .
H21B H 0.4466 0.5134 0.0831 0.14 Uiso 1 1 calc R
H21A H 0.4326 0.4371 0.0461 0.14 Uiso 1 1 calc R
C26 C 0.681(2) 0.0385(13) 0.4228(9) 0.162(9) Uani 1 1 d .
C27 C 0.5669(18) 0.0771(10) 0.4385(9) 0.152(7) Uani 1 1 d .
C18 C 0.8664(19) 0.2269(13) 0.3600(14) 0.204(10) Uani 1 1 d .
C17B C 0.861(3) 0.525(2) 0.4483(17) 0.142(13) Uani 0.5 1 d P
C12B C 0.690(3) 0.4502(16) 0.3820(12) 0.114(11) Uani 0.5 1 d P
O2B O 0.589(3) 0.4366(17) 0.3343(18) 0.089(10) Uani 0.5 1 d P
N12A N 0.711(3) 0.5263(18) 0.3708(12) 0.075(8) Uani 0.5 1 d P
N12B N 0.745(3) 0.5140(19) 0.3987(13) 0.074(7) Uani 0.5 1 d P
C16A C 0.691(3) 0.5667(16) 0.324(4) 0.24(3) Uani 0.5 1 d P
C16B C 0.791(4) 0.495(3) 0.328(3) 0.23(3) Uani 0.5 1 d P
C11B C 0.291(7) 0.245(2) 0.424(3) 0.18(3) Uani 0.3 1 d PU
C14B C 0.135(4) 0.259(4) 0.528(4) 0.15(2) Uani 0.3 1 d PU
C15B C 0.230(10) 0.142(3) 0.501(4) 0.21(4) Uani 0.3 1 d PU
C19B C 0.755(5) 0.163(4) 0.299(5) 0.24(3) Uani 0.4 1 d PU
C19A C 0.680(3) 0.228(2) 0.2393(18) 0.180(16) Uani 0.6 1 d PU
O1B O 0.295(3) 0.308(2) 0.402(2) 0.057(8) Uani 0.3 1 d P
O1A O 0.2495(12) 0.3214(9) 0.4156(9) 0.058(3) Uani 0.7 1 d P

loop_
_atom_site_aniso_label
_atom_site_aniso_U_11
_atom_site_aniso_U_22
_atom_site_aniso_U_33
_atom_site_aniso_U_23
_atom_site_aniso_U_13
_atom_site_aniso_U_12
Yb1 0.0964(3) 0.04554(18) 0.03684(16) 0.01527(13) -0.03169(16) -0.03414(17)
Mo1 0.0526(3) 0.0476(3) 0.0371(3) 0.0025(2) -0.0180(2) 0.0003(3)
O3 0.117(7) 0.095(6) 0.083(5) -0.031(4) -0.012(5) -0.011(5)
O2A 0.070(9) 0.048(7) 0.040(13) -0.002(7) 0.013(8) -0.007(6)
O4 0.177(8) 0.072(4) 0.047(4) 0.023(3) -0.031(5) -0.007(5)
O5 0.139(7) 0.080(5) 0.087(5) 0.022(4) -0.071(5) -0.028(5)
N6 0.193(12) 0.066(6) 0.093(7) -0.001(5) 0.047(7) 0.011(6)
N7 0.121(8) 0.104(7) 0.142(9) 0.005(6) -0.088(7) -0.029(6)
N8 0.108(9) 0.256(17) 0.177(13) -0.102(12) 0.082(9) -0.099(10)
N5 0.089(6) 0.116(7) 0.096(7) 0.036(6) 0.007(5) -0.023(6)
N1 0.067(4) 0.055(3) 0.030(3) 0.012(2) -0.018(3) -0.015(3)
N4 0.199(12) 0.087(7) 0.075(6) -0.023(5) 0.003(7) 0.026(7)
N3 0.130(7) 0.050(4) 0.058(4) -0.010(3) -0.051(4) 0.028(4)
N2 0.101(6) 0.048(4) 0.054(4) 0.015(3) -0.037(4) -0.025(4)
N15 0.111(6) 0.060(4) 0.064(5) 0.017(3) -0.043(4) -0.034(4)
N14 0.123(7) 0.054(4) 0.042(4) 0.014(3) -0.015(4) -0.012(4)
N13 0.136(12) 0.188(14) 0.155(12) -0.052(11) 0.087(10) -0.022(10)
N11 0.124(8) 0.087(6) 0.084(6) 0.029(5) 0.014(6) -0.036(6)
N16 0.188(18) 0.35(3) 0.098(11) -0.094(14) -0.031(11) 0.031(17)
C6 0.129(9) 0.042(4) 0.064(6) 0.010(4) 0.013(6) 0.012(5)
C5 0.070(6) 0.076(6) 0.054(5) 0.023(4) -0.010(4) -0.010(5)
C7 0.088(7) 0.079(6) 0.085(7) 0.006(5) -0.049(6) -0.012(5)
C4 0.121(9) 0.071(6) 0.051(5) -0.012(4) -0.017(5) 0.014(6)
C8 0.059(6) 0.158(12) 0.115(9) -0.063(9) 0.011(6) -0.048(7)
C1 0.051(4) 0.046(4) 0.038(3) 0.008(3) -0.010(3) -0.010(3)
C3 0.086(6) 0.053(4) 0.043(4) -0.010(3) -0.030(4) 0.018(4)
C2 0.073(5) 0.064(5) 0.034(4) 0.008(3) -0.022(3) -0.025(4)
C22 0.152(10) 0.050(5) 0.045(5) 0.015(4) -0.039(6) -0.018(6)
C23 0.128(9) 0.047(5) 0.067(6) 0.016(4) -0.047(6) -0.027(5)
C25 0.109(9) 0.110(9) 0.106(9) 0.035(7) -0.049(7) -0.042(7)
C24 0.126(10) 0.085(8) 0.119(10) 0.014(7) -0.068(8) -0.030(7)
C13 0.147(15) 0.181(17) 0.106(12) -0.002(11) 0.026(11) 0.036(13)
C20 0.165(12) 0.097(8) 0.051(6) 0.025(5) -0.001(6) 0.016(8)
C11A 0.063(8) 0.088(10) 0.071(9) 0.010(8) -0.003(7) -0.018(7)
C12A 0.050(9) 0.052(9) 0.060(10) 0.008(8) -0.003(7) -0.011(7)
C17A 0.061(13) 0.077(14) 0.16(2) -0.017(15) 0.005(14) -0.041(11)
C14A 0.098(12) 0.110(13) 0.118(15) 0.009(11) 0.004(10) 0.017(11)
C15A 0.17(2) 0.17(2) 0.27(4) 0.12(3) 0.11(2) -0.023(19)
C21 0.214(16) 0.083(8) 0.045(5) 0.020(5) -0.006(8) -0.001(10)
C26 0.20(2) 0.23(2) 0.055(8) -0.041(11) -0.021(11) -0.053(18)
C27 0.167(16) 0.173(16) 0.120(12) -0.050(11) 0.038(11) 0.025(13)
C18 0.112(14) 0.27(3) 0.24(2) -0.04(2) 0.071(15) 0.006(16)
C17B 0.084(18) 0.22(4) 0.12(2) -0.05(2) 0.021(16) -0.10(2)
C12B 0.14(2) 0.14(2) 0.062(12) 0.013(14) 0.005(14) -0.11(2)
O2B 0.13(3) 0.09(2) 0.036(11) 0.006(11) -0.003(12) -0.075(17)
N12A 0.086(19) 0.096(19) 0.042(13) -0.020(12) 0.008(11) -0.047(15)
N12B 0.083(17) 0.089(14) 0.048(14) -0.010(12) 0.001(11) -0.044(12)
C16A 0.08(2) 0.076(19) 0.55(9) 0.08(4) 0.05(4) -0.018(16)
C16B 0.18(3) 0.32(6) 0.23(4) -0.17(4) 0.17(3) -0.14(4)
C11B 0.33(8) 0.08(3) 0.15(4) 0.06(3) 0.13(5) -0.03(3)
C14B 0.06(2) 0.19(3) 0.21(6) -0.06(5) 0.02(3) 0.01(3)
C15B 0.37(9) 0.09(3) 0.21(6) 0.06(4) 0.16(7) 0.01(3)
C19B 0.12(4) 0.29(8) 0.31(8) -0.10(4) 0.05(4) -0.04(4)
C19A 0.14(2) 0.27(4) 0.15(2) -0.14(3) 0.076(19) -0.06(2)
O1B 0.033(15) 0.09(2) 0.049(15) 0.010(12) -0.003(11) -0.026(14)
O1A 0.049(8) 0.075(8) 0.049(6) 0.016(5) 0.002(5) -0.025(7)

loop_
_atom_type_symbol
_atom_type_description
_atom_type_scat_dispersion_real
_atom_type_scat_dispersion_imag
_atom_type_scat_source
Yb Yb -0.385 5.5486 'International Tables Vol C Tables 4.2.6.8 and 6.1.1.4'
Mo Mo -1.6832 0.6857 'International Tables Vol C Tables 4.2.6.8 and 6.1.1.4'
C C 0.0033 0.0016 'International Tables Vol C Tables 4.2.6.8 and 6.1.1.4'
H H 0 0 'International Tables Vol C Tables 4.2.6.8 and 6.1.1.4'
N N 0.0061 0.0033 'International Tables Vol C Tables 4.2.6.8 and 6.1.1.4'
O O 0.0106 0.006 'International Tables Vol C Tables 4.2.6.8 and 6.1.1.4'

loop_
_geom_angle_atom_site_label_1
_geom_angle_atom_site_label_2
_geom_angle_atom_site_label_3
_geom_angle
_geom_angle_site_symmetry_1
_geom_angle_site_symmetry_3
O1B Yb1 O3 96.1(10) . .
O1B Yb1 O2A 145.0(13) . .
O3 Yb1 O2A 80.4(7) . .
O1B Yb1 O1A 13.7(12) . .
O3 Yb1 O1A 109.6(5) . .
O2A Yb1 O1A 142.2(8) . .
O1B Yb1 O2B 148.9(13) . .
O3 Yb1 O2B 70.3(8) . .
O2A Yb1 O2B 11.9(9) . .
O1A Yb1 O2B 150.5(8) . .
O1B Yb1 N3 70.1(11) . 4_565
O3 Yb1 N3 70.7(3) . 4_565
O2A Yb1 N3 137.8(6) . 4_565
O1A Yb1 N3 78.0(5) . 4_565
O2B Yb1 N3 126.3(6) . 4_565
O1B Yb1 N2 101.1(11) . 3_666
O3 Yb1 N2 146.5(3) . 3_666
O2A Yb1 N2 69.0(6) . 3_666
O1A Yb1 N2 88.1(5) . 3_666
O2B Yb1 N2 80.4(7) . 3_666
N3 Yb1 N2 142.4(3) 4_565 3_666
O1B Yb1 N1 72.5(10) . .
O3 Yb1 N1 76.6(3) . .
O2A Yb1 N1 72.8(8) . .
O1A Yb1 N1 74.3(4) . .
O2B Yb1 N1 77.2(8) . .
N3 Yb1 N1 126.4(2) 4_565 .
N2 Yb1 N1 81.4(2) 3_666 .
O1B Yb1 N14 140.6(11) . .
O3 Yb1 N14 92.7(3) . .
O2A Yb1 N14 74.4(8) . .
O1A Yb1 N14 138.3(4) . .
O2B Yb1 N14 69.6(8) . .
N3 Yb1 N14 76.9(2) 4_565 .
N2 Yb1 N14 92.0(2) 3_666 .
N1 Yb1 N14 146.8(2) . .
O1B Yb1 N15 82.8(10) . .
O3 Yb1 N15 139.9(3) . .
O2A Yb1 N15 121.9(8) . .
O1A Yb1 N15 74.3(4) . .
O2B Yb1 N15 125.8(9) . .
N3 Yb1 N15 71.3(3) 4_565 .
N2 Yb1 N15 71.3(2) 3_666 .
N1 Yb1 N15 138.6(3) . .
N14 Yb1 N15 66.4(3) . .
O1B Yb1 C11B 14.7(16) . .
O3 Yb1 C11B 81.7(13) . .
O2A Yb1 C11B 142.9(16) . .
O1A Yb1 C11B 28.3(13) . .
O2B Yb1 C11B 141.9(17) . .
N3 Yb1 C11B 62.7(11) 4_565 .
N2 Yb1 C11B 114.8(11) 3_666 .
N1 Yb1 C11B 71.5(13) . .
N14 Yb1 C11B 138.8(12) . .
N15 Yb1 C11B 92.2(14) . .
C5 Mo1 C3 76.4(3) . .
C5 Mo1 C8 139.7(4) . .
C3 Mo1 C8 114.5(5) . .
C5 Mo1 C6 73.7(4) . .
C3 Mo1 C6 77.6(3) . .
C8 Mo1 C6 145.0(4) . .
C5 Mo1 C7 141.9(4) . .
C3 Mo1 C7 73.8(3) . .
C8 Mo1 C7 75.5(4) . .
C6 Mo1 C7 77.1(5) . .
C5 Mo1 C2 118.0(3) . .
C3 Mo1 C2 142.3(3) . .
C8 Mo1 C2 78.1(5) . .
C6 Mo1 C2 74.3(3) . .
C7 Mo1 C2 75.8(3) . .
C5 Mo1 C1 73.5(3) . .
C3 Mo1 C1 142.5(3) . .
C8 Mo1 C1 77.4(4) . .
C6 Mo1 C1 113.9(3) . .
C7 Mo1 C1 142.2(3) . .
C2 Mo1 C1 73.2(2) . .
C5 Mo1 C4 77.4(4) . .
C3 Mo1 C4 72.5(3) . .
C8 Mo1 C4 70.4(5) . .
C6 Mo1 C4 142.3(4) . .
C7 Mo1 C4 114.6(4) . .
C2 Mo1 C4 142.1(3) . .
C1 Mo1 C4 79.6(3) . .
C13 O3 Yb1 148.1(11) . .
C12A O2A C12B 53(2) . .
C12A O2A Yb1 140.9(19) . .
C12B O2A Yb1 137(2) . .
C22 O4 C21 104.5(9) . .
C23 O5 C24 104.7(8) . .
C1 N1 Yb1 169.4(7) . .
C3 N3 Yb1 172.6(7) . 4_666
C2 N2 Yb1 153.3(7) . 3_666
C23 N15 C25 106.9(9) . .
C23 N15 Yb1 116.2(8) . .
C25 N15 Yb1 136.4(6) . .
C22 N14 C20 106.0(8) . .
C22 N14 Yb1 118.8(8) . .
C20 N14 Yb1 135.0(6) . .
C13 N13 C18 118.3(17) . .
C13 N13 C19B 142(3) . .
C18 N13 C19B 81(3) . .
C13 N13 C19A 110.0(19) . .
C18 N13 C19A 129.0(17) . .
C19B N13 C19A 71(3) . .
C11A N11 C11B 68(2) . .
C11A N11 C15A 121.9(18) . .
C11B N11 C15A 169(3) . .
C11A N11 C14A 121.2(12) . .
C11B N11 C14A 54(3) . .
C15A N11 C14A 116.6(17) . .
C11A N11 C14B 66(3) . .
C11B N11 C14B 132(4) . .
C15A N11 C14B 59(3) . .
C14A N11 C14B 155(2) . .
C11A N11 C15B 175(3) . .
C11B N11 C15B 116(4) . .
C15A N11 C15B 54(3) . .
C14A N11 C15B 63(3) . .
C14B N11 C15B 109(4) . .
N6 C6 Mo1 177.9(10) . .
N5 C5 Mo1 179.3(8) . .
N7 C7 Mo1 179.0(10) . .
N4 C4 Mo1 179.2(13) . .
N8 C8 Mo1 175.8(13) . .
N1 C1 Mo1 177.9(6) . .
N3 C3 Mo1 178.7(7) . .
N2 C2 Mo1 177.1(8) . .
N14 C22 O4 120.6(12) . .
N14 C22 C23 118.5(8) . .
O4 C22 C23 120.9(10) . .
N15 C23 O5 119.0(12) . .
N15 C23 C22 119.9(9) . .
O5 C23 C22 121.1(9) . .
N15 C25 C24 104.9(10) . .
N15 C25 H25B 110.8 . .
C24 C25 H25B 110.8 . .
N15 C25 H25A 110.8 . .
C24 C25 H25A 110.8 . .
H25B C25 H25A 108.8 . .
O5 C24 C25 104.4(10) . .
O5 C24 H24A 110.9 . .
C25 C24 H24A 110.9 . .
O5 C24 H24B 110.9 . .
C25 C24 H24B 110.9 . .
H24A C24 H24B 108.9 . .
O3 C13 N13 127.0(18) . .
N14 C20 C21 103.0(10) . .
N14 C20 H20A 111.2 . .
C21 C20 H20A 111.2 . .
N14 C20 H20B 111.2 . .
C21 C20 H20B 111.2 . .
H20A C20 H20B 109.1 . .
O1A C11A N11 124.5(16) . .
O1A C11A C11B 67.4(15) . .
N11 C11A C11B 57.1(14) . .
N11 C11A O1B 105.3(19) . .
C11B C11A O1B 48.3(19) . .
O1A C11A C14B 165(3) . .
N11 C11A C14B 62(2) . .
C11B C11A C14B 118(3) . .
O1B C11A C14B 160(2) . .
C12B C12A O2A 71(2) . .
C12B C12A N12A 74(2) . .
O2A C12A N12A 119(2) . .
C12B C12A N12B 63(2) . .
O2A C12A N12B 127(2) . .
C12B C12A O2B 56(2) . .
N12A C12A O2B 103(2) . .
N12B C12A O2B 109(2) . .
C17B C17A N12B 63(2) . .
C17B C17A N12A 84(2) . .
C11B C14A N11 58(3) . .
C11B C14A C15B 118(4) . .
N11 C14A C15B 61(3) . .
C15B C15A C14B 125(4) . .
C15B C15A N11 68(2) . .
C14B C15A N11 62(2) . .
O4 C21 C20 105.9(10) . .
O4 C21 H21B 110.6 . .
C20 C21 H21B 110.6 . .
O4 C21 H21A 110.6 . .
C20 C21 H21A 110.6 . .
H21B C21 H21A 108.7 . .
N16 C26 C27 173(3) . .
N13 C18 C19B 51(2) . .
C17A C17B N12B 61(2) . .
C17A C17B N12A 54.0(19) . .
C12A C12B O2B 74(3) . .
C12A C12B N12B 68(2) . .
O2B C12B N12B 128(3) . .
C12A C12B O2A 55(2) . .
N12B C12B O2A 117(3) . .
C12A C12B N12A 57(2) . .
O2B C12B N12A 104(3) . .
O2A C12B N12A 97(3) . .
C12A C12B C16B 103(3) . .
O2B C12B C16B 104(2) . .
N12B C12B C16B 53.4(18) . .
O2A C12B C16B 115(3) . .
N12A C12B C16B 48(2) . .
C12B O2B C12A 49.5(19) . .
C12B O2B Yb1 134(2) . .
C12A O2B Yb1 113.5(16) . .
O1B C11B C14A 160(7) . .
O1B C11B N11 124(5) . .
C14A C11B N11 67.9(17) . .
O1B C11B C11A 70(3) . .
C14A C11B C11A 121(3) . .
N11 C11B C11A 54(2) . .
C14A C11B O1A 162(5) . .
N11 C11B O1A 101(4) . .
C11A C11B O1A 47(2) . .
C14A C11B Yb1 141(4) . .
N11 C11B Yb1 147(3) . .
C11A C11B Yb1 93.1(18) . .
O1A C11B Yb1 46.5(11) . .
C15A C14B N11 59(2) . .
C15A C14B C11A 108(4) . .
N11 C14B C11A 51(2) . .
C15A C15B N11 59(3) . .
C15A C15B C14A 114(3) . .
N11 C15B C14A 55.5(18) . .
N13 C19B C19A 55(3) . .
N13 C19B C18 49(2) . .
C19A C19B C18 94(4) . .
N13 C19A C19B 54(3) . .
O1A O1B C11B 102(6) . .
C11B O1B C11A 62(3) . .
O1A O1B Yb1 116(6) . .
C11B O1B Yb1 142(3) . .
C11A O1B Yb1 156(3) . .
O1B O1A C11A 121(6) . .
O1B O1A C11B 55(6) . .
C11A O1A C11B 66(2) . .
O1B O1A Yb1 50(5) . .
C11A O1A Yb1 169.4(13) . .
C11B O1A Yb1 105(2) . .

loop_
_geom_bond_atom_site_label_1
_geom_bond_atom_site_label_2
_geom_bond_distance
_geom_bond_site_symmetry_2
Yb1 O1B 2.00(3) .
Yb1 O3 2.233(10) .
Yb1 O2A 2.25(4) .
Yb1 O1A 2.333(12) .
Yb1 O2B 2.38(3) .
Yb1 N3 2.410(6) 4_565
Yb1 N2 2.412(8) 3_666
Yb1 N1 2.423(5) .
Yb1 N14 2.433(7) .
Yb1 N15 2.476(8) .
Yb1 C11B 3.10(3) .
Mo1 C5 2.131(9) .
Mo1 C3 2.141(7) .
Mo1 C8 2.148(13) .
Mo1 C6 2.151(10) .
Mo1 C7 2.155(8) .
Mo1 C2 2.156(8) .
Mo1 C1 2.160(6) .
Mo1 C4 2.162(10) .
O3 C13 1.121(17) .
O2A C12A 1.20(4) .
O2A C12B 1.38(4) .
O4 C22 1.333(10) .
O4 C21 1.437(15) .
O5 C23 1.338(11) .
O5 C24 1.460(16) .
N6 C6 1.151(12) .
N7 C7 1.130(11) .
N8 C8 1.174(15) .
N5 C5 1.154(11) .
N1 C1 1.131(8) .
N4 C4 1.139(12) .
N3 C3 1.139(9) .
N3 Yb1 2.411(6) 4_666
N2 C2 1.148(10) .
N2 Yb1 2.412(8) 3_666
N15 C23 1.278(11) .
N15 C25 1.441(14) .
N14 C22 1.270(12) .
N14 C20 1.479(14) .
N13 C13 1.347(19) .
N13 C18 1.44(2) .
N13 C19B 1.49(7) .
N13 C19A 1.50(3) .
N11 C11A 1.319(17) .
N11 C11B 1.36(4) .
N11 C15A 1.46(2) .
N11 C14A 1.49(2) .
N11 C14B 1.49(5) .
N11 C15B 1.59(5) .
N16 C26 1.18(3) .
C22 C23 1.441(16) .
C25 C24 1.521(13) .
C25 H25B 0.98 .
C25 H25A 0.98 .
C24 H24A 0.98 .
C24 H24B 0.98 .
C20 C21 1.534(13) .
C20 H20A 0.98 .
C20 H20B 0.98 .
C11A O1A 1.20(2) .
C11A C11B 1.51(6) .
C11A O1B 1.61(3) .
C11A C14B 1.54(7) .
C12A C12B 1.17(4) .
C12A N12A 1.30(3) .
C12A N12B 1.42(3) .
C12A O2B 1.48(3) .
C17A C17B 1.30(4) .
C17A N12B 1.37(4) .
C17A N12A 1.57(3) .
C14A C11B 1.30(5) .
C14A C15B 1.61(7) .
C15A C15B 1.38(7) .
C15A C14B 1.45(6) .
C21 H21B 0.98 .
C21 H21A 0.98 .
C26 C27 1.46(3) .
C18 C19B 1.90(7) .
C17B N12B 1.40(3) .
C17B N12A 1.92(4) .
C12B O2B 1.27(4) .
C11B O1B 1.28(5) .
C11B O1A 1.53(5) .
C19B C19A 1.73(8) .
O1B O1A 0.61(3) .

loop_
_geom_torsion_atom_site_label_1
_geom_torsion_atom_site_label_2
_geom_torsion_atom_site_label_3
_geom_torsion_atom_site_label_4
_geom_torsion
_geom_torsion_site_symmetry_1
O1B Yb1 O3 C13 -90(3) .
O2A Yb1 O3 C13 55(3) .
O1A Yb1 O3 C13 -87(3) .
O2B Yb1 O3 C13 61(3) .
N3 Yb1 O3 C13 -156(3) 4_565
N2 Yb1 O3 C13 31(3) 3_666
N1 Yb1 O3 C13 -20(2) .
N14 Yb1 O3 C13 128(2) .
N15 Yb1 O3 C13 -176(2) .
C11B Yb1 O3 C13 -93(3) .
O1B Yb1 O2A C12A -35(5) .
O3 Yb1 O2A C12A -122(4) .
O1A Yb1 O2A C12A -12(5) .
O2B Yb1 O2A C12A -153(11) .
N3 Yb1 O2A C12A -169(3) 4_565
N2 Yb1 O2A C12A 44(3) 3_666
N1 Yb1 O2A C12A -43(3) .
N14 Yb1 O2A C12A 143(4) .
N15 Yb1 O2A C12A 94(4) .
C11B Yb1 O2A C12A -60(4) .
O1B Yb1 O2A C12B 51(3) .
O3 Yb1 O2A C12B -36(2) .
O1A Yb1 O2A C12B 74(3) .
O2B Yb1 O2A C12B -67(8) .
N3 Yb1 O2A C12B -83(3) 4_565
N2 Yb1 O2A C12B 130(3) 3_666
N1 Yb1 O2A C12B 43(3) .
N14 Yb1 O2A C12B -131(3) .
N15 Yb1 O2A C12B -180(2) .
C11B Yb1 O2A C12B 26(3) .
O1B Yb1 N1 C1 110(3) .
O3 Yb1 N1 C1 9(3) .
O2A Yb1 N1 C1 -75(3) .
O1A Yb1 N1 C1 124(3) .
O2B Yb1 N1 C1 -64(3) .
N3 Yb1 N1 C1 62(3) 4_565
N2 Yb1 N1 C1 -146(3) 3_666
N14 Yb1 N1 C1 -65(3) .
N15 Yb1 N1 C1 166(3) .
C11B Yb1 N1 C1 94(3) .
O1B Yb1 N15 C23 -153.3(13) .
O3 Yb1 N15 C23 -62.4(8) .
O2A Yb1 N15 C23 53.4(9) .
O1A Yb1 N15 C23 -164.3(8) .
O2B Yb1 N15 C23 39.9(10) .
N3 Yb1 N15 C23 -81.9(7) 4_565
N2 Yb1 N15 C23 102.4(7) 3_666
N1 Yb1 N15 C23 153.8(6) .
N14 Yb1 N15 C23 1.5(6) .
C11B Yb1 N15 C23 -142.1(12) .
O1B Yb1 N15 C25 18.1(15) .
O3 Yb1 N15 C25 109.0(11) .
O2A Yb1 N15 C25 -135.2(12) .
O1A Yb1 N15 C25 7.1(11) .
O2B Yb1 N15 C25 -148.7(12) .
N3 Yb1 N15 C25 89.5(10) 4_565
N2 Yb1 N15 C25 -86.2(11) 3_666
N1 Yb1 N15 C25 -34.8(11) .
N14 Yb1 N15 C25 172.9(11) .
C11B Yb1 N15 C25 29.3(15) .
O1B Yb1 N14 C22 43.2(18) .
O3 Yb1 N14 C22 146.3(7) .
O2A Yb1 N14 C22 -134.4(9) .
O1A Yb1 N14 C22 22.4(10) .
O2B Yb1 N14 C22 -145.9(10) .
N3 Yb1 N14 C22 76.8(7) 4_565
N2 Yb1 N14 C22 -66.9(7) 3_666
N1 Yb1 N14 C22 -144.2(6) .
N15 Yb1 N14 C22 1.7(6) .
C11B Yb1 N14 C22 66(2) .
O1B Yb1 N14 C20 -143.1(18) .
O3 Yb1 N14 C20 -40.1(9) .
O2A Yb1 N14 C20 39.2(11) .
O1A Yb1 N14 C20 -163.9(10) .
O2B Yb1 N14 C20 27.8(12) .
N3 Yb1 N14 C20 -109.5(9) 4_565
N2 Yb1 N14 C20 106.7(9) 3_666
N1 Yb1 N14 C20 29.5(11) .
N15 Yb1 N14 C20 175.3(10) .
C11B Yb1 N14 C20 -121(2) .
C20 N14 C22 O4 0.9(12) .
Yb1 N14 C22 O4 176.2(6) .
C20 N14 C22 C23 -179.8(9) .
Yb1 N14 C22 C23 -4.4(11) .
C21 O4 C22 N14 -0.3(12) .
C21 O4 C22 C23 -179.7(9) .
C25 N15 C23 O5 1.1(12) .
Yb1 N15 C23 O5 175.0(6) .
C25 N15 C23 C22 -178.2(9) .
Yb1 N15 C23 C22 -4.3(11) .
C24 O5 C23 N15 0.8(12) .
C24 O5 C23 C22 -179.9(9) .
N14 C22 C23 N15 6.0(14) .
O4 C22 C23 N15 -174.6(8) .
N14 C22 C23 O5 -173.3(8) .
O4 C22 C23 O5 6.1(14) .
C23 N15 C25 C24 -2.5(12) .
Yb1 N15 C25 C24 -174.4(7) .
C23 O5 C24 C25 -2.3(12) .
N15 C25 C24 O5 2.9(12) .
Yb1 O3 C13 N13 -166.2(13) .
C18 N13 C13 O3 169(2) .
C19B N13 C13 O3 -79(6) .
C19A N13 C13 O3 5(3) .
C22 N14 C20 C21 -0.9(11) .
Yb1 N14 C20 C21 -175.1(7) .
C11B N11 C11A O1A -2(3) .
C15A N11 C11A O1A -176(2) .
C14A N11 C11A O1A 11(2) .
C14B N11 C11A O1A 164(3) .
C15A N11 C11A C11B -175(4) .
C14A N11 C11A C11B 13(3) .
C14B N11 C11A C11B 165(4) .
C11B N11 C11A O1B -3(3) .
C15A N11 C11A O1B -178(2) .
C14A N11 C11A O1B 10(2) .
C14B N11 C11A O1B 162(3) .
C11B N11 C11A C14B -165(4) .
C15A N11 C11A C14B 20(3) .
C14A N11 C11A C14B -153(2) .
Yb1 O2A C12A C12B 122(4) .
C12B O2A C12A N12A 59(3) .
Yb1 O2A C12A N12A -179(3) .
C12B O2A C12A N12B 30(3) .
Yb1 O2A C12A N12B 152(3) .
C12B O2A C12A O2B 28(9) .
Yb1 O2A C12A O2B 150(12) .
